data_7060401
loop_
_publ_author_name
'Ye, Rong'
'Sun, Jing'
'Han, Ying'
'Yan, Chao-Guo'

_publ_section_title
;
 Molecular diversity of TEMPO-mediated cycloaddition of ketohydrazones and
 3-phenacylideneoxindoles
;
_journal_issue 11
_journal_name_full 'New Journal of Chemistry'
_journal_page_first 5075
_journal_page_last 5080
_journal_paper_doi 10.1039/D0NJ06036D
_journal_volume 45
_journal_year 2021
_chemical_formula_moiety 'C48 H50 N4 O3'
_chemical_formula_sum 'C48 H50 N4 O3'
_chemical_formula_weight 730.92
_space_group_crystal_system monoclinic
_space_group_IT_number 14
_space_group_name_Hall '-P 2ybc'
_space_group_name_H-M_alt 'P 1 21/c 1'
_atom_sites_solution_hydrogens geom
_audit_creation_method SHELXL-2014/7
_audit_update_record
;
2020-09-24 deposited with the CCDC.	2021-02-11 downloaded from the CCDC.
;
_cell_angle_alpha 90
_cell_angle_beta 104.266(3)
_cell_angle_gamma 90
_cell_formula_units_Z 4
_cell_length_a 11.8274(11)
_cell_length_b 18.9122(16)
_cell_length_c 20.320(2)
_cell_measurement_reflns_used 3641
_cell_measurement_temperature 273(2)
_cell_measurement_theta_max 21.84
_cell_measurement_theta_min 2.33
_cell_volume 4405.1(7)
_computing_structure_refinement 'SHELXL-2014/7 (Sheldrick, 2014)'
_diffrn_ambient_temperature 273(2)
_diffrn_measured_fraction_theta_full 0.972
_diffrn_measured_fraction_theta_max 0.974
_diffrn_measurement_device_type 'Bruker APEX-II CCD'
_diffrn_measurement_method '\f and \w scans'
_diffrn_radiation_type MoK\a
_diffrn_radiation_wavelength 0.71073
_diffrn_reflns_av_R_equivalents 0.0623
_diffrn_reflns_av_unetI/netI 0.1209
_diffrn_reflns_Laue_measured_fraction_full 0.972
_diffrn_reflns_Laue_measured_fraction_max 0.974
_diffrn_reflns_limit_h_max 14
_diffrn_reflns_limit_h_min -14
_diffrn_reflns_limit_k_max 23
_diffrn_reflns_limit_k_min -20
_diffrn_reflns_limit_l_max 17
_diffrn_reflns_limit_l_min -25
_diffrn_reflns_number 20496
_diffrn_reflns_point_group_measured_fraction_full 0.972
_diffrn_reflns_point_group_measured_fraction_max 0.974
_diffrn_reflns_theta_full 25.242
_diffrn_reflns_theta_max 26.000
_diffrn_reflns_theta_min 2.332
_exptl_absorpt_coefficient_mu 0.069
_exptl_absorpt_correction_T_max 0.7456
_exptl_absorpt_correction_T_min 0.6728
_exptl_absorpt_correction_type multi-scan
_exptl_absorpt_process_details sadabs
_exptl_crystal_colour colorless
_exptl_crystal_density_diffrn 1.102
_exptl_crystal_description block
_exptl_crystal_F_000 1560
_exptl_crystal_size_max 0.260
_exptl_crystal_size_mid 0.220
_exptl_crystal_size_min 0.180
_refine_diff_density_max 0.250
_refine_diff_density_min -0.195
_refine_diff_density_rms 0.045
_refine_ls_extinction_method none
_refine_ls_goodness_of_fit_ref 1.011
_refine_ls_hydrogen_treatment constr
_refine_ls_matrix_type full
_refine_ls_number_parameters 502
_refine_ls_number_reflns 8446
_refine_ls_number_restraints 0
_refine_ls_restrained_S_all 1.011
_refine_ls_R_factor_all 0.1839
_refine_ls_R_factor_gt 0.0710
_refine_ls_shift/su_max 0.000
_refine_ls_shift/su_mean 0.000
_refine_ls_structure_factor_coef Fsqd
_refine_ls_weighting_details 'w=1/[\s^2^(Fo^2^)+(0.0997P)^2^+0.5237P] where P=(Fo^2^+2Fc^2^)/3'
_refine_ls_weighting_scheme calc
_refine_ls_wR_factor_gt 0.1673
_refine_ls_wR_factor_ref 0.2195
_reflns_Friedel_coverage 0.000
_reflns_number_gt 3758
_reflns_number_total 8446
_reflns_threshold_expression 'I > 2\s(I)'
_cod_data_source_file d0nj06036d2.cif
_cod_data_source_block 3d
_cod_depositor_comments 'Adding full bibliography for 7060394--7060404.cif.'
_cod_original_cell_volume 4405.0(7)
_cod_original_sg_symbol_H-M 'P 21/c'
_cod_database_code 7060401
_shelx_shelxl_version_number 2014/7
_shelx_space_group_comment
;
The symmetry employed for this shelxl refinement is uniquely defined
by the following loop, which should always be used as a source of
symmetry information in preference to the above space-group names.
They are only intended as comments.
;
_shelx_estimated_absorpt_t_min 0.982
_shelx_estimated_absorpt_t_max 0.988

loop_
_space_group_symop_operation_xyz
'x, y, z'
'-x, y+1/2, -z+1/2'
'-x, -y, -z'
'x, -y-1/2, z-1/2'

loop_
_atom_site_label
_atom_site_type_symbol
_atom_site_fract_x
_atom_site_fract_y
_atom_site_fract_z
_atom_site_U_iso_or_equiv
_atom_site_adp_type
_atom_site_occupancy
_atom_site_site_symmetry_order
_atom_site_calc_flag
_atom_site_refinement_flags_posn
_atom_site_refinement_flags_adp
_atom_site_refinement_flags_occupancy
_atom_site_disorder_assembly
_atom_site_disorder_group
C1 C 0.0020(3) 0.88762(18) 0.35510(19) 0.0563(10) Uani 1 1 d . . . . .
H1 H 0.0528 0.8613 0.3364 0.068 Uiso 1 1 calc R U . . .
C2 C 0.0004(3) 0.8778(2) 0.4219(2) 0.0650(11) Uani 1 1 d . . . . .
H2 H 0.0498 0.8445 0.4478 0.078 Uiso 1 1 calc R U . . .
C3 C -0.0729(4) 0.9165(2) 0.4513(2) 0.0685(11) Uani 1 1 d . . . . .
C4 C -0.0741(5) 0.9055(2) 0.5256(2) 0.1028(16) Uani 1 1 d . . . . .
H4A H -0.0969 0.9486 0.5436 0.154 Uiso 1 1 calc R U . . .
H4B H 0.0024 0.8921 0.5511 0.154 Uiso 1 1 calc R U . . .
H4C H -0.1287 0.8688 0.5287 0.154 Uiso 1 1 calc R U . . .
C5 C -0.1450(4) 0.9654(2) 0.4114(2) 0.0726(11) Uani 1 1 d . . . . .
H5 H -0.1950 0.9923 0.4302 0.087 Uiso 1 1 calc R U . . .
C6 C -0.1447(3) 0.97542(18) 0.34335(19) 0.0582(10) Uani 1 1 d . . . . .
H6 H -0.1941 1.0085 0.3171 0.070 Uiso 1 1 calc R U . . .
C7 C -0.0714(3) 0.93637(16) 0.31565(17) 0.0430(8) Uani 1 1 d . . . . .
C8 C -0.0771(3) 1.00735(16) 0.15610(19) 0.0495(9) Uani 1 1 d . . . . .
C9 C -0.0762(3) 1.07236(17) 0.11376(19) 0.0634(10) Uani 1 1 d . . . . .
H9A H -0.0036 1.0975 0.1314 0.076 Uiso 1 1 calc R U . . .
H9B H -0.0782 1.0579 0.0677 0.076 Uiso 1 1 calc R U . . .
C10 C -0.1758(3) 1.12216(17) 0.11189(16) 0.0475(9) Uani 1 1 d . . . . .
C11 C -0.1563(3) 1.19117(19) 0.13314(19) 0.0646(11) Uani 1 1 d . . . . .
H11 H -0.0801 1.2071 0.1491 0.077 Uiso 1 1 calc R U . . .
C12 C -0.2479(4) 1.2372(2) 0.1312(2) 0.0820(13) Uani 1 1 d . . . . .
H12 H -0.2328 1.2835 0.1463 0.098 Uiso 1 1 calc R U . . .
C13 C -0.3594(4) 1.2151(3) 0.1074(2) 0.0830(13) Uani 1 1 d . . . . .
H13 H -0.4209 1.2464 0.1052 0.100 Uiso 1 1 calc R U . . .
C14 C -0.3810(4) 1.1468(3) 0.0866(2) 0.0800(13) Uani 1 1 d . . . . .
H14 H -0.4575 1.1312 0.0707 0.096 Uiso 1 1 calc R U . . .
C15 C -0.2900(4) 1.1012(2) 0.08915(19) 0.0638(10) Uani 1 1 d . . . . .
H15 H -0.3060 1.0547 0.0751 0.077 Uiso 1 1 calc R U . . .
C16 C 0.2783(3) 0.68973(19) 0.1698(2) 0.0682(11) Uani 1 1 d . . . . .
H16 H 0.2496 0.6982 0.2078 0.082 Uiso 1 1 calc R U . . .
C17 C 0.3714(4) 0.6442(2) 0.1746(3) 0.1008(17) Uani 1 1 d . . . . .
H17 H 0.4049 0.6224 0.2158 0.121 Uiso 1 1 calc R U . . .
C18 C 0.4147(5) 0.6309(3) 0.1195(5) 0.125(2) Uani 1 1 d . . . . .
H18 H 0.4773 0.6001 0.1230 0.150 Uiso 1 1 calc R U . . .
C19 C 0.3649(5) 0.6633(3) 0.0589(3) 0.113(2) Uani 1 1 d . . . . .
H19 H 0.3933 0.6540 0.0210 0.136 Uiso 1 1 calc R U . . .
C20 C 0.2732(4) 0.7096(2) 0.0538(2) 0.0810(13) Uani 1 1 d . . . . .
H20 H 0.2417 0.7322 0.0127 0.097 Uiso 1 1 calc R U . . .
C21 C 0.2275(3) 0.72273(17) 0.10902(19) 0.0497(9) Uani 1 1 d . . . . .
C22 C 0.1247(3) 0.77216(17) 0.10033(17) 0.0481(9) Uani 1 1 d . . . . .
H22A H 0.1350 0.8104 0.0705 0.058 Uiso 1 1 calc R U . . .
H22B H 0.0549 0.7466 0.0777 0.058 Uiso 1 1 calc R U . . .
C23 C 0.0107(3) 0.77656(16) 0.18864(16) 0.0404(8) Uani 1 1 d . . . . .
C24 C -0.0030(3) 0.70391(17) 0.19246(18) 0.0536(9) Uani 1 1 d . . . . .
H24 H 0.0509 0.6740 0.1803 0.064 Uiso 1 1 calc R U . . .
C25 C -0.0951(3) 0.67496(17) 0.21405(18) 0.0553(10) Uani 1 1 d . . . . .
H25 H -0.1029 0.6261 0.2152 0.066 Uiso 1 1 calc R U . . .
C26 C -0.1749(3) 0.71718(17) 0.23367(18) 0.0528(9) Uani 1 1 d . . . . .
C27 C -0.2762(3) 0.6860(2) 0.2573(2) 0.0820(13) Uani 1 1 d . . . . .
H27A H -0.3209 0.6558 0.2225 0.123 Uiso 1 1 calc R U . . .
H27B H -0.3250 0.7235 0.2663 0.123 Uiso 1 1 calc R U . . .
H27C H -0.2470 0.6590 0.2979 0.123 Uiso 1 1 calc R U . . .
C28 C -0.1609(3) 0.78973(16) 0.23050(16) 0.0474(9) Uani 1 1 d . . . . .
H28 H -0.2134 0.8191 0.2447 0.057 Uiso 1 1 calc R U . . .
C29 C -0.0714(3) 0.82035(15) 0.20682(15) 0.0385(8) Uani 1 1 d . . . . .
C30 C -0.0729(3) 0.89780(16) 0.19633(16) 0.0402(8) Uani 1 1 d . . . . .
C31 C -0.0775(3) 0.93528(16) 0.13732(16) 0.0420(8) Uani 1 1 d . . . . .
C32 C -0.0795(3) 0.90759(17) 0.06929(19) 0.0500(9) Uani 1 1 d . . . . .
C33 C -0.1614(3) 0.85079(18) 0.03820(17) 0.0514(9) Uani 1 1 d . . . . .
C34 C -0.1427(4) 0.8138(2) -0.01746(19) 0.0676(11) Uani 1 1 d . . . . .
H34 H -0.0790 0.8251 -0.0347 0.081 Uiso 1 1 calc R U . . .
C35 C -0.2179(5) 0.7606(3) -0.0472(2) 0.0869(14) Uani 1 1 d . . . . .
H35 H -0.2039 0.7358 -0.0839 0.104 Uiso 1 1 calc R U . . .
C36 C -0.3133(4) 0.7439(3) -0.0231(3) 0.0969(16) Uani 1 1 d . . . . .
H36 H -0.3635 0.7079 -0.0431 0.116 Uiso 1 1 calc R U . . .
C37 C -0.3336(4) 0.7807(3) 0.0305(3) 0.0931(14) Uani 1 1 d . . . . .
H37 H -0.3987 0.7699 0.0466 0.112 Uiso 1 1 calc R U . . .
C38 C -0.2588(3) 0.8339(2) 0.0613(2) 0.0685(11) Uani 1 1 d . . . . .
H38 H -0.2741 0.8585 0.0978 0.082 Uiso 1 1 calc R U . . .
C39 C 0.1817(3) 0.85192(17) 0.1993(2) 0.0431(8) Uani 1 1 d . . . . .
C40 C 0.4650(3) 0.88144(19) 0.21480(19) 0.0570(10) Uani 1 1 d . . . . .
C41 C 0.4613(3) 0.8331(2) 0.2737(2) 0.0763(12) Uani 1 1 d . . . . .
H41A H 0.4398 0.8599 0.3088 0.114 Uiso 1 1 calc R U . . .
H41B H 0.5368 0.8124 0.2912 0.114 Uiso 1 1 calc R U . . .
H41C H 0.4048 0.7964 0.2584 0.114 Uiso 1 1 calc R U . . .
C42 C 0.4950(3) 0.8377(2) 0.1580(2) 0.0740(12) Uani 1 1 d . . . . .
H42A H 0.4299 0.8081 0.1374 0.111 Uiso 1 1 calc R U . . .
H42B H 0.5619 0.8087 0.1766 0.111 Uiso 1 1 calc R U . . .
H42C H 0.5119 0.8688 0.1243 0.111 Uiso 1 1 calc R U . . .
C43 C 0.5573(3) 0.9389(2) 0.2405(2) 0.0737(12) Uani 1 1 d . . . . .
H43A H 0.5459 0.9583 0.2826 0.088 Uiso 1 1 calc R U . . .
H43B H 0.6341 0.9174 0.2503 0.088 Uiso 1 1 calc R U . . .
C44 C 0.5533(3) 0.9985(2) 0.1905(2) 0.0786(12) Uani 1 1 d . . . . .
H44A H 0.5677 0.9803 0.1486 0.094 Uiso 1 1 calc R U . . .
H44B H 0.6128 1.0333 0.2092 0.094 Uiso 1 1 calc R U . . .
C45 C 0.4329(3) 1.03228(19) 0.1765(2) 0.0739(12) Uani 1 1 d . . . . .
H45A H 0.4295 1.0711 0.1449 0.089 Uiso 1 1 calc R U . . .
H45B H 0.4210 1.0516 0.2185 0.089 Uiso 1 1 calc R U . . .
C46 C 0.3341(3) 0.97995(18) 0.14697(19) 0.0574(10) Uani 1 1 d . . . . .
C47 C 0.3320(4) 0.9603(2) 0.0731(2) 0.0828(13) Uani 1 1 d . . . . .
H47A H 0.4088 0.9463 0.0704 0.124 Uiso 1 1 calc R U . . .
H47B H 0.3073 1.0005 0.0443 0.124 Uiso 1 1 calc R U . . .
H47C H 0.2786 0.9219 0.0586 0.124 Uiso 1 1 calc R U . . .
C48 C 0.2173(3) 1.01415(19) 0.1469(2) 0.0740(12) Uani 1 1 d . . . . .
H48A H 0.1550 0.9844 0.1227 0.111 Uiso 1 1 calc R U . . .
H48B H 0.2122 1.0595 0.1251 0.111 Uiso 1 1 calc R U . . .
H48C H 0.2112 1.0201 0.1928 0.111 Uiso 1 1 calc R U . . .
N1 N -0.0731(2) 0.94649(13) 0.24569(14) 0.0435(7) Uani 1 1 d . . . . .
N2 N -0.0765(2) 1.01390(13) 0.22135(15) 0.0515(8) Uani 1 1 d . . . . .
N3 N 0.1052(2) 0.80324(13) 0.16281(13) 0.0432(7) Uani 1 1 d . . . . .
N4 N 0.3500(2) 0.91934(13) 0.19644(14) 0.0495(7) Uani 1 1 d . . . . .
O1 O 0.17807(18) 0.87708(12) 0.25330(12) 0.0513(6) Uani 1 1 d . . . . .
O2 O 0.26374(18) 0.86615(11) 0.16396(11) 0.0478(6) Uani 1 1 d . . . . .
O3 O -0.0137(3) 0.93194(13) 0.03668(13) 0.0772(8) Uani 1 1 d . . . . .

loop_
_atom_site_aniso_label
_atom_site_aniso_U_11
_atom_site_aniso_U_22
_atom_site_aniso_U_33
_atom_site_aniso_U_23
_atom_site_aniso_U_13
_atom_site_aniso_U_12
C1 0.053(2) 0.061(2) 0.056(3) 0.0098(19) 0.0165(19) 0.0126(19)
C2 0.074(3) 0.070(3) 0.050(3) 0.017(2) 0.013(2) 0.007(2)
C3 0.087(3) 0.066(3) 0.055(3) 0.005(2) 0.021(2) -0.003(2)
C4 0.158(5) 0.105(4) 0.054(3) 0.003(3) 0.042(3) -0.013(3)
C5 0.091(3) 0.071(3) 0.064(3) -0.007(2) 0.034(2) 0.013(2)
C6 0.067(2) 0.054(2) 0.053(3) 0.0011(19) 0.013(2) 0.0093(19)
C7 0.046(2) 0.0422(19) 0.043(2) 0.0007(17) 0.0140(17) -0.0002(17)
C8 0.057(2) 0.042(2) 0.054(3) 0.0136(18) 0.0246(18) 0.0080(17)
C9 0.080(3) 0.049(2) 0.069(3) 0.0185(19) 0.034(2) 0.015(2)
C10 0.064(2) 0.040(2) 0.041(2) 0.0098(16) 0.0178(18) 0.0055(19)
C11 0.067(2) 0.051(2) 0.067(3) -0.0015(19) 0.000(2) 0.007(2)
C12 0.099(4) 0.054(2) 0.085(3) -0.015(2) 0.008(3) 0.016(3)
C13 0.086(4) 0.077(3) 0.087(3) 0.004(3) 0.024(3) 0.028(3)
C14 0.057(3) 0.091(3) 0.090(3) 0.014(3) 0.015(2) 0.006(3)
C15 0.071(3) 0.050(2) 0.069(3) -0.0028(19) 0.016(2) -0.007(2)
C16 0.056(2) 0.056(2) 0.092(3) 0.008(2) 0.017(2) 0.010(2)
C17 0.071(3) 0.066(3) 0.159(6) 0.017(3) 0.017(3) 0.016(3)
C18 0.080(4) 0.086(4) 0.205(8) -0.044(5) 0.029(5) 0.025(3)
C19 0.080(4) 0.137(5) 0.128(5) -0.069(4) 0.037(4) 0.014(4)
C20 0.064(3) 0.100(3) 0.081(3) -0.040(3) 0.022(2) 0.004(3)
C21 0.046(2) 0.045(2) 0.058(3) -0.0135(18) 0.0109(19) 0.0025(18)
C22 0.049(2) 0.049(2) 0.046(2) -0.0058(17) 0.0112(16) 0.0027(17)
C23 0.0374(18) 0.0375(18) 0.043(2) 0.0024(15) 0.0043(15) 0.0010(16)
C24 0.051(2) 0.041(2) 0.068(3) -0.0037(17) 0.0132(19) 0.0050(18)
C25 0.054(2) 0.0333(18) 0.077(3) 0.0063(18) 0.012(2) -0.0038(18)
C26 0.046(2) 0.045(2) 0.067(3) 0.0105(18) 0.0122(18) -0.0075(18)
C27 0.075(3) 0.057(2) 0.122(4) 0.019(2) 0.039(3) -0.007(2)
C28 0.0412(19) 0.046(2) 0.056(2) 0.0074(17) 0.0131(17) 0.0039(17)
C29 0.0344(17) 0.0364(18) 0.043(2) 0.0047(15) 0.0055(15) 0.0028(16)
C30 0.0393(18) 0.0403(18) 0.042(2) 0.0076(17) 0.0124(15) 0.0037(16)
C31 0.0456(19) 0.0395(19) 0.044(2) 0.0060(17) 0.0160(16) 0.0081(16)
C32 0.058(2) 0.046(2) 0.047(2) 0.0115(18) 0.0139(19) 0.0110(19)
C33 0.049(2) 0.060(2) 0.042(2) 0.0057(19) 0.0046(18) 0.013(2)
C34 0.073(3) 0.076(3) 0.048(3) -0.001(2) 0.004(2) 0.015(2)
C35 0.092(3) 0.097(4) 0.063(3) -0.024(3) 0.002(3) 0.027(3)
C36 0.074(3) 0.108(4) 0.096(4) -0.035(3) -0.003(3) 0.000(3)
C37 0.064(3) 0.117(4) 0.093(4) -0.012(3) 0.010(3) -0.007(3)
C38 0.056(2) 0.080(3) 0.062(3) -0.009(2) -0.001(2) 0.003(2)
C39 0.0380(19) 0.0396(19) 0.053(2) 0.0048(18) 0.0134(19) 0.0049(17)
C40 0.043(2) 0.057(2) 0.072(3) -0.004(2) 0.0177(19) -0.0013(19)
C41 0.061(2) 0.081(3) 0.082(3) 0.007(2) 0.008(2) 0.008(2)
C42 0.061(2) 0.068(2) 0.102(3) -0.014(2) 0.035(2) 0.008(2)
C43 0.042(2) 0.083(3) 0.097(3) -0.021(3) 0.020(2) -0.006(2)
C44 0.061(3) 0.073(3) 0.110(4) -0.019(3) 0.036(2) -0.019(2)
C45 0.068(3) 0.060(2) 0.099(3) -0.001(2) 0.032(2) -0.015(2)
C46 0.059(2) 0.055(2) 0.062(3) 0.0037(19) 0.0229(19) -0.003(2)
C47 0.098(3) 0.086(3) 0.070(3) 0.009(2) 0.030(2) -0.007(3)
C48 0.065(3) 0.056(2) 0.102(3) 0.003(2) 0.022(2) 0.003(2)
N1 0.0507(17) 0.0350(15) 0.0470(19) 0.0049(14) 0.0161(13) 0.0063(13)
N2 0.0643(19) 0.0355(16) 0.058(2) 0.0093(14) 0.0220(16) 0.0080(14)
N3 0.0433(16) 0.0409(15) 0.0464(18) -0.0068(13) 0.0133(14) -0.0036(14)
N4 0.0419(16) 0.0471(16) 0.062(2) -0.0080(14) 0.0173(14) -0.0070(14)
O1 0.0497(14) 0.0588(14) 0.0493(16) -0.0110(12) 0.0198(12) -0.0050(11)
O2 0.0444(13) 0.0501(13) 0.0529(15) -0.0075(11) 0.0195(12) -0.0070(11)
O3 0.109(2) 0.0718(17) 0.0622(19) 0.0042(14) 0.0419(17) -0.0124(16)

loop_
_atom_type_symbol
_atom_type_description
_atom_type_scat_dispersion_real
_atom_type_scat_dispersion_imag
_atom_type_scat_source
C C 0.0033 0.0016 'International Tables Vol C Tables 4.2.6.8 and 6.1.1.4'
H H 0.0000 0.0000 'International Tables Vol C Tables 4.2.6.8 and 6.1.1.4'
N N 0.0061 0.0033 'International Tables Vol C Tables 4.2.6.8 and 6.1.1.4'
O O 0.0106 0.0060 'International Tables Vol C Tables 4.2.6.8 and 6.1.1.4'

loop_
_geom_angle_atom_site_label_1
_geom_angle_atom_site_label_2
_geom_angle_atom_site_label_3
_geom_angle
_geom_angle_site_symmetry_1
_geom_angle_site_symmetry_3
_geom_angle_publ_flag
C2 C1 C7 120.3(3) . . ?
C2 C1 H1 119.9 . . ?
C7 C1 H1 119.9 . . ?
C1 C2 C3 121.3(4) . . ?
C1 C2 H2 119.4 . . ?
C3 C2 H2 119.4 . . ?
C5 C3 C2 117.8(4) . . ?
C5 C3 C4 121.2(4) . . ?
C2 C3 C4 121.0(4) . . ?
C3 C4 H4A 109.5 . . ?
C3 C4 H4B 109.5 . . ?
H4A C4 H4B 109.5 . . ?
C3 C4 H4C 109.5 . . ?
H4A C4 H4C 109.5 . . ?
H4B C4 H4C 109.5 . . ?
C3 C5 C6 121.4(4) . . ?
C3 C5 H5 119.3 . . ?
C6 C5 H5 119.3 . . ?
C7 C6 C5 119.6(3) . . ?
C7 C6 H6 120.2 . . ?
C5 C6 H6 120.2 . . ?
C6 C7 C1 119.7(3) . . ?
C6 C7 N1 119.0(3) . . ?
C1 C7 N1 121.3(3) . . ?
N2 C8 C31 110.9(3) . . ?
N2 C8 C9 119.7(3) . . ?
C31 C8 C9 129.4(3) . . ?
C10 C9 C8 114.4(3) . . ?
C10 C9 H9A 108.7 . . ?
C8 C9 H9A 108.7 . . ?
C10 C9 H9B 108.7 . . ?
C8 C9 H9B 108.7 . . ?
H9A C9 H9B 107.6 . . ?
C15 C10 C11 117.0(3) . . ?
C15 C10 C9 121.8(3) . . ?
C11 C10 C9 121.2(3) . . ?
C10 C11 C12 121.2(4) . . ?
C10 C11 H11 119.4 . . ?
C12 C11 H11 119.4 . . ?
C13 C12 C11 120.2(4) . . ?
C13 C12 H12 119.9 . . ?
C11 C12 H12 119.9 . . ?
C12 C13 C14 119.6(4) . . ?
C12 C13 H13 120.2 . . ?
C14 C13 H13 120.2 . . ?
C13 C14 C15 119.9(4) . . ?
C13 C14 H14 120.0 . . ?
C15 C14 H14 120.0 . . ?
C14 C15 C10 121.9(3) . . ?
C14 C15 H15 119.0 . . ?
C10 C15 H15 119.0 . . ?
C21 C16 C17 120.5(4) . . ?
C21 C16 H16 119.7 . . ?
C17 C16 H16 119.7 . . ?
C18 C17 C16 120.8(5) . . ?
C18 C17 H17 119.6 . . ?
C16 C17 H17 119.6 . . ?
C17 C18 C19 119.2(5) . . ?
C17 C18 H18 120.4 . . ?
C19 C18 H18 120.4 . . ?
C18 C19 C20 120.5(5) . . ?
C18 C19 H19 119.7 . . ?
C20 C19 H19 119.7 . . ?
C19 C20 C21 120.7(5) . . ?
C19 C20 H20 119.6 . . ?
C21 C20 H20 119.6 . . ?
C16 C21 C20 118.2(3) . . ?
C16 C21 C22 123.0(3) . . ?
C20 C21 C22 118.8(3) . . ?
N3 C22 C21 116.1(3) . . ?
N3 C22 H22A 108.2 . . ?
C21 C22 H22A 108.2 . . ?
N3 C22 H22B 108.2 . . ?
C21 C22 H22B 108.2 . . ?
H22A C22 H22B 107.4 . . ?
C24 C23 C29 118.3(3) . . ?
C24 C23 N3 118.7(3) . . ?
C29 C23 N3 122.9(3) . . ?
C25 C24 C23 121.4(3) . . ?
C25 C24 H24 119.3 . . ?
C23 C24 H24 119.3 . . ?
C26 C25 C24 121.0(3) . . ?
C26 C25 H25 119.5 . . ?
C24 C25 H25 119.5 . . ?
C25 C26 C28 117.7(3) . . ?
C25 C26 C27 121.4(3) . . ?
C28 C26 C27 120.9(3) . . ?
C26 C27 H27A 109.5 . . ?
C26 C27 H27B 109.5 . . ?
H27A C27 H27B 109.5 . . ?
C26 C27 H27C 109.5 . . ?
H27A C27 H27C 109.5 . . ?
H27B C27 H27C 109.5 . . ?
C26 C28 C29 122.5(3) . . ?
C26 C28 H28 118.7 . . ?
C29 C28 H28 118.7 . . ?
C28 C29 C23 118.9(3) . . ?
C28 C29 C30 118.6(3) . . ?
C23 C29 C30 122.3(3) . . ?
N1 C30 C31 106.6(3) . . ?
N1 C30 C29 124.4(3) . . ?
C31 C30 C29 129.0(3) . . ?
C30 C31 C8 105.3(3) . . ?
C30 C31 C32 128.3(3) . . ?
C8 C31 C32 126.4(3) . . ?
O3 C32 C31 120.5(3) . . ?
O3 C32 C33 118.5(3) . . ?
C31 C32 C33 121.1(3) . . ?
C38 C33 C34 118.1(4) . . ?
C38 C33 C32 122.3(4) . . ?
C34 C33 C32 119.5(4) . . ?
C35 C34 C33 120.5(4) . . ?
C35 C34 H34 119.8 . . ?
C33 C34 H34 119.8 . . ?
C36 C35 C34 120.6(4) . . ?
C36 C35 H35 119.7 . . ?
C34 C35 H35 119.7 . . ?
C37 C36 C35 119.4(5) . . ?
C37 C36 H36 120.3 . . ?
C35 C36 H36 120.3 . . ?
C36 C37 C38 120.9(5) . . ?
C36 C37 H37 119.5 . . ?
C38 C37 H37 119.5 . . ?
C37 C38 C33 120.5(4) . . ?
C37 C38 H38 119.8 . . ?
C33 C38 H38 119.8 . . ?
O1 C39 O2 126.1(3) . . ?
O1 C39 N3 126.1(3) . . ?
O2 C39 N3 107.8(3) . . ?
N4 C40 C41 106.5(3) . . ?
N4 C40 C42 115.8(3) . . ?
C41 C40 C42 109.1(3) . . ?
N4 C40 C43 105.7(3) . . ?
C41 C40 C43 108.4(3) . . ?
C42 C40 C43 111.1(3) . . ?
C40 C41 H41A 109.5 . . ?
C40 C41 H41B 109.5 . . ?
H41A C41 H41B 109.5 . . ?
C40 C41 H41C 109.5 . . ?
H41A C41 H41C 109.5 . . ?
H41B C41 H41C 109.5 . . ?
C40 C42 H42A 109.5 . . ?
C40 C42 H42B 109.5 . . ?
H42A C42 H42B 109.5 . . ?
C40 C42 H42C 109.5 . . ?
H42A C42 H42C 109.5 . . ?
H42B C42 H42C 109.5 . . ?
C44 C43 C40 113.4(3) . . ?
C44 C43 H43A 108.9 . . ?
C40 C43 H43A 108.9 . . ?
C44 C43 H43B 108.9 . . ?
C40 C43 H43B 108.9 . . ?
H43A C43 H43B 107.7 . . ?
C43 C44 C45 108.2(3) . . ?
C43 C44 H44A 110.1 . . ?
C45 C44 H44A 110.1 . . ?
C43 C44 H44B 110.1 . . ?
C45 C44 H44B 110.1 . . ?
H44A C44 H44B 108.4 . . ?
C44 C45 C46 112.9(3) . . ?
C44 C45 H45A 109.0 . . ?
C46 C45 H45A 109.0 . . ?
C44 C45 H45B 109.0 . . ?
C46 C45 H45B 109.0 . . ?
H45A C45 H45B 107.8 . . ?
N4 C46 C48 106.7(3) . . ?
N4 C46 C45 105.8(3) . . ?
C48 C46 C45 109.2(3) . . ?
N4 C46 C47 115.9(3) . . ?
C48 C46 C47 107.7(3) . . ?
C45 C46 C47 111.4(3) . . ?
C46 C47 H47A 109.5 . . ?
C46 C47 H47B 109.5 . . ?
H47A C47 H47B 109.5 . . ?
C46 C47 H47C 109.5 . . ?
H47A C47 H47C 109.5 . . ?
H47B C47 H47C 109.5 . . ?
C46 C48 H48A 109.5 . . ?
C46 C48 H48B 109.5 . . ?
H48A C48 H48B 109.5 . . ?
C46 C48 H48C 109.5 . . ?
H48A C48 H48C 109.5 . . ?
H48B C48 H48C 109.5 . . ?
C30 N1 N2 111.7(3) . . ?
C30 N1 C7 129.8(3) . . ?
N2 N1 C7 118.5(3) . . ?
C8 N2 N1 105.5(2) . . ?
C39 N3 C23 120.4(3) . . ?
C39 N3 C22 120.8(3) . . ?
C23 N3 C22 118.5(2) . . ?
O2 N4 C40 105.7(2) . . ?
O2 N4 C46 105.3(2) . . ?
C40 N4 C46 119.0(3) . . ?
C39 O2 N4 113.7(2) . . ?

loop_
_geom_bond_atom_site_label_1
_geom_bond_atom_site_label_2
_geom_bond_distance
_geom_bond_site_symmetry_2
_geom_bond_publ_flag
C1 C2 1.374(5) . ?
C1 C7 1.380(4) . ?
C1 H1 0.9300 . ?
C2 C3 1.378(5) . ?
C2 H2 0.9300 . ?
C3 C5 1.378(5) . ?
C3 C4 1.528(5) . ?
C4 H4A 0.9600 . ?
C4 H4B 0.9600 . ?
C4 H4C 0.9600 . ?
C5 C6 1.396(5) . ?
C5 H5 0.9300 . ?
C6 C7 1.361(4) . ?
C6 H6 0.9300 . ?
C7 N1 1.430(4) . ?
C8 N2 1.330(4) . ?
C8 C31 1.415(4) . ?
C8 C9 1.502(4) . ?
C9 C10 1.501(5) . ?
C9 H9A 0.9700 . ?
C9 H9B 0.9700 . ?
C10 C15 1.374(5) . ?
C10 C11 1.376(4) . ?
C11 C12 1.382(5) . ?
C11 H11 0.9300 . ?
C12 C13 1.354(6) . ?
C12 H12 0.9300 . ?
C13 C14 1.364(6) . ?
C13 H13 0.9300 . ?
C14 C15 1.371(5) . ?
C14 H14 0.9300 . ?
C15 H15 0.9300 . ?
C16 C21 1.382(5) . ?
C16 C17 1.382(6) . ?
C16 H16 0.9300 . ?
C17 C18 1.364(7) . ?
C17 H17 0.9300 . ?
C18 C19 1.372(7) . ?
C18 H18 0.9300 . ?
C19 C20 1.377(7) . ?
C19 H19 0.9300 . ?
C20 C21 1.384(5) . ?
C20 H20 0.9300 . ?
C21 C22 1.509(4) . ?
C22 N3 1.468(4) . ?
C22 H22A 0.9700 . ?
C22 H22B 0.9700 . ?
C23 C24 1.388(4) . ?
C23 C29 1.394(4) . ?
C23 N3 1.438(4) . ?
C24 C25 1.384(5) . ?
C24 H24 0.9300 . ?
C25 C26 1.369(5) . ?
C25 H25 0.9300 . ?
C26 C28 1.385(4) . ?
C26 C27 1.515(5) . ?
C27 H27A 0.9600 . ?
C27 H27B 0.9600 . ?
C27 H27C 0.9600 . ?
C28 C29 1.392(4) . ?
C28 H28 0.9300 . ?
C29 C30 1.480(4) . ?
C30 N1 1.362(4) . ?
C30 C31 1.382(4) . ?
C31 C32 1.473(5) . ?
C32 O3 1.230(4) . ?
C32 C33 1.480(5) . ?
C33 C38 1.385(5) . ?
C33 C34 1.393(5) . ?
C34 C35 1.381(6) . ?
C34 H34 0.9300 . ?
C35 C36 1.373(6) . ?
C35 H35 0.9300 . ?
C36 C37 1.362(6) . ?
C36 H36 0.9300 . ?
C37 C38 1.383(5) . ?
C37 H37 0.9300 . ?
C38 H38 0.9300 . ?
C39 O1 1.206(4) . ?
C39 O2 1.369(4) . ?
C39 N3 1.373(4) . ?
C40 N4 1.501(4) . ?
C40 C41 1.515(5) . ?
C40 C42 1.531(5) . ?
C40 C43 1.538(5) . ?
C41 H41A 0.9600 . ?
C41 H41B 0.9600 . ?
C41 H41C 0.9600 . ?
C42 H42A 0.9600 . ?
C42 H42B 0.9600 . ?
C42 H42C 0.9600 . ?
C43 C44 1.510(5) . ?
C43 H43A 0.9700 . ?
C43 H43B 0.9700 . ?
C44 C45 1.523(5) . ?
C44 H44A 0.9700 . ?
C44 H44B 0.9700 . ?
C45 C46 1.535(5) . ?
C45 H45A 0.9700 . ?
C45 H45B 0.9700 . ?
C46 N4 1.506(4) . ?
C46 C48 1.526(5) . ?
C46 C47 1.541(5) . ?
C47 H47A 0.9600 . ?
C47 H47B 0.9600 . ?
C47 H47C 0.9600 . ?
C48 H48A 0.9600 . ?
C48 H48B 0.9600 . ?
C48 H48C 0.9600 . ?
N1 N2 1.365(3) . ?
N4 O2 1.468(3) . ?
